data_7058454
loop_
_publ_author_name
'Liang, Xiaoqiang'
'Chen, Yixiang'
'Wang, Li'
'Zhang, Feng'
'Fan, Zenglu'
'Cao, Tingting'
'Cao, Yaya'
'Zhu, Huifang'
'He, Xinyue'
'Deng, Bolin'
'You, Yazhi'
'Dong, Yu'
'Zhao, Yamei'

_publ_section_title
;
 Effect of carbon-skeleton isomerism on the dielectric properties and
 proton conduction of organic cocrystal compounds assembled from
 1,2,4,5-benzenetetracarboxylic acid and piperazine derivatives
;
_journal_issue 28
_journal_name_full 'New Journal of Chemistry'
_journal_page_first 11099
_journal_paper_doi 10.1039/C9NJ01412H
_journal_volume 43
_journal_year 2019
_chemical_formula_moiety '2(C10 H5 O8), C5 H14 N2, H2 O'
_chemical_formula_sum 'C25 H26 N2 O17'
_chemical_formula_weight 626.48
_chemical_properties_physical Deliquescent
_space_group_crystal_system triclinic
_space_group_IT_number 2
_space_group_name_Hall '-P 1'
_space_group_name_H-M_alt 'P -1'
_symmetry_space_group_name_Hall '-P 1'
_symmetry_space_group_name_H-M 'P -1'
_atom_sites_solution_hydrogens mixed
_audit_creation_method SHELXL-2016/6
_audit_update_record
;
2018-04-09 deposited with the CCDC.    2019-06-05 downloaded from the CCDC.
;
_cell_angle_alpha 71.915(2)
_cell_angle_beta 76.613(3)
_cell_angle_gamma 87.499(2)
_cell_formula_units_Z 2
_cell_length_a 9.6090(18)
_cell_length_b 9.757(2)
_cell_length_c 15.7080(12)
_cell_measurement_reflns_used 4285
_cell_measurement_temperature 291(2)
_cell_measurement_theta_max 28.12
_cell_measurement_theta_min 2.21
_cell_volume 1361.3(4)
_computing_cell_refinement SMART
_computing_data_collection 'SMART (Bruker, 2008)'
_computing_data_reduction 'SAINT (Bruker, 2008)'
_computing_molecular_graphics 'SHELXTL (Bruker, 2008)'
_computing_publication_material 'SHELXTL (Bruker, 2008)'
_computing_structure_refinement 'SHELXL-2016/6 (Sheldrick, 2016)'
_computing_structure_solution 'SHELXTL (Bruker, 2008)'
_diffrn_ambient_temperature 291(2)
_diffrn_measured_fraction_theta_full 0.991
_diffrn_measured_fraction_theta_max 0.981
_diffrn_measurement_device_type 'CCD area detector'
_diffrn_measurement_method 'phi and omega scans'
_diffrn_radiation_type MoK\a
_diffrn_radiation_wavelength 0.71073
_diffrn_reflns_av_R_equivalents 0.0082
_diffrn_reflns_av_unetI/netI 0.0665
_diffrn_reflns_Laue_measured_fraction_full 0.991
_diffrn_reflns_Laue_measured_fraction_max 0.981
_diffrn_reflns_limit_h_max 12
_diffrn_reflns_limit_h_min -12
_diffrn_reflns_limit_k_max 12
_diffrn_reflns_limit_k_min -12
_diffrn_reflns_limit_l_max 18
_diffrn_reflns_limit_l_min -20
_diffrn_reflns_number 10022
_diffrn_reflns_point_group_measured_fraction_full 0.991
_diffrn_reflns_point_group_measured_fraction_max 0.981
_diffrn_reflns_theta_full 25.242
_diffrn_reflns_theta_max 28.304
_diffrn_reflns_theta_min 1.401
_exptl_absorpt_coefficient_mu 0.132
_exptl_absorpt_correction_T_max 0.98
_exptl_absorpt_correction_T_min 0.97
_exptl_absorpt_correction_type multi-scan
_exptl_absorpt_process_details 'SADABS; Bruker, 2008'
_exptl_crystal_colour brown
_exptl_crystal_density_diffrn 1.528
_exptl_crystal_description rod
_exptl_crystal_F_000 652
_exptl_crystal_preparation 'Dielectric Response and Proton Conduction'
_exptl_crystal_size_max 0.240
_exptl_crystal_size_mid 0.220
_exptl_crystal_size_min 0.200
_refine_diff_density_max 0.398
_refine_diff_density_min -0.292
_refine_diff_density_rms 0.048
_refine_ls_extinction_method none
_refine_ls_goodness_of_fit_ref 1.014
_refine_ls_hydrogen_treatment constr
_refine_ls_matrix_type full
_refine_ls_number_parameters 398
_refine_ls_number_reflns 6630
_refine_ls_number_restraints 4
_refine_ls_restrained_S_all 1.015
_refine_ls_R_factor_all 0.0912
_refine_ls_R_factor_gt 0.0594
_refine_ls_shift/su_max 0.000
_refine_ls_shift/su_mean 0.000
_refine_ls_structure_factor_coef Fsqd
_refine_ls_weighting_details 'w=1/[\s^2^(Fo^2^)+(0.0150P)^2^] where P=(Fo^2^+2Fc^2^)/3'
_refine_ls_weighting_scheme calc
_refine_ls_wR_factor_gt 0.0762
_refine_ls_wR_factor_ref 0.0817
_reflns_Friedel_coverage 0.000
_reflns_number_gt 4207
_reflns_number_total 6630
_reflns_threshold_expression 'I > 2\s(I)'
_cod_data_source_file c9nj01412h2.cif
_cod_data_source_block xxx
_cod_depositor_comments 'Adding full bibliography for 7058453--7058454.cif.'
_cod_database_code 7058454
_shelx_shelxl_version_number 2016/6
_shelx_space_group_comment
;
The symmetry employed for this shelxl refinement is uniquely defined
by the following loop, which should always be used as a source of
symmetry information in preference to the above space-group names.
They are only intended as comments.
;
_shelx_estimated_absorpt_t_min 0.969
_shelx_estimated_absorpt_t_max 0.974

loop_
_space_group_symop_operation_xyz
'x, y, z'
'-x, -y, -z'

loop_
_atom_site_label
_atom_site_type_symbol
_atom_site_fract_x
_atom_site_fract_y
_atom_site_fract_z
_atom_site_U_iso_or_equiv
_atom_site_adp_type
_atom_site_occupancy
_atom_site_site_symmetry_order
_atom_site_calc_flag
_atom_site_refinement_flags_posn
_atom_site_refinement_flags_adp
C1 C 0.49757(17) 0.96304(17) 0.63040(10) 0.0415(4) Uani 1 1 d . .
C2 C 0.59859(17) 0.85344(17) 0.63762(10) 0.0404(3) Uani 1 1 d . .
C3 C 0.73207(17) 0.87915(18) 0.64880(10) 0.0421(4) Uani 1 1 d . .
H3 H 0.798597 0.806617 0.653526 0.051 Uiso 1 1 calc R U
C4 C 0.76804(16) 1.01440(18) 0.65308(10) 0.0408(3) Uani 1 1 d . .
C5 C 0.66915(17) 1.12227(17) 0.64619(10) 0.0394(3) Uani 1 1 d . .
C6 C 0.53436(16) 1.09632(17) 0.63480(10) 0.0395(3) Uani 1 1 d . .
H6 H 0.468136 1.169134 0.630086 0.047 Uiso 1 1 calc R U
C7 C 0.35058(16) 0.96141(19) 0.61303(10) 0.0426(4) Uani 1 1 d . U
C8 C 0.58085(17) 0.70761(17) 0.62656(10) 0.0412(3) Uani 1 1 d . .
C9 C 0.91302(17) 1.03133(18) 0.67094(10) 0.0429(4) Uani 1 1 d . .
C10 C 0.70359(16) 1.26970(18) 0.64834(11) 0.0427(4) Uani 1 1 d . .
C11 C 0.43430(18) 0.71566(18) 0.87510(11) 0.0447(4) Uani 1 1 d . .
C12 C 0.53579(19) 0.60769(18) 0.88216(11) 0.0456(4) Uani 1 1 d . .
C13 C 0.66934(19) 0.63387(18) 0.89646(11) 0.0456(4) Uani 1 1 d . .
H13 H 0.736435 0.561886 0.901707 0.055 Uiso 1 1 calc R U
C14 C 0.70187(19) 0.76733(19) 0.90283(11) 0.0469(4) Uani 1 1 d . .
C15 C 0.60271(18) 0.87565(18) 0.89504(10) 0.0441(4) Uani 1 1 d . .
C16 C 0.46950(18) 0.84898(18) 0.88133(11) 0.0452(4) Uani 1 1 d . .
H16 H 0.402827 0.921376 0.876248 0.054 Uiso 1 1 calc R U
C17 C 0.28813(19) 0.69119(19) 0.86310(11) 0.0463(4) Uani 1 1 d . .
C18 C 0.50228(19) 0.46255(18) 0.87673(11) 0.0444(4) Uani 1 1 d . .
C19 C 0.85080(18) 0.77653(19) 0.91903(11) 0.0474(4) Uani 1 1 d . .
C20 C 0.63405(19) 1.02323(17) 0.89826(11) 0.0459(4) Uani 1 1 d . U
C21 C 0.22357(19) 0.4480(2) 0.56795(11) 0.0533(4) Uani 1 1 d . .
H21A H 0.152589 0.488791 0.533958 0.080 Uiso 1 1 calc R U
H21B H 0.268552 0.370751 0.547097 0.080 Uiso 1 1 calc R U
H21C H 0.294343 0.521020 0.558459 0.080 Uiso 1 1 calc R U
C22 C 0.15392(19) 0.3912(2) 0.66801(11) 0.0555(5) Uani 1 1 d . .
H22 H 0.131010 0.288850 0.680672 0.067 Uiso 1 1 calc R U
C23 C 0.26122(19) 0.3969(2) 0.72097(12) 0.0525(4) Uani 1 1 d . .
H23A H 0.280015 0.495523 0.717639 0.063 Uiso 1 1 calc R U
H23B H 0.350360 0.356132 0.697720 0.063 Uiso 1 1 calc R U
C24 C 0.05537(19) 0.3654(2) 0.85433(12) 0.0554(5) Uani 1 1 d . .
H24A H 0.068953 0.461701 0.857162 0.067 Uiso 1 1 calc R U
H24B H 0.012872 0.303626 0.915834 0.067 Uiso 1 1 calc R U
C25 C -0.03987(18) 0.3688(2) 0.79074(12) 0.0515(4) Uani 1 1 d . .
H25A H -0.131429 0.405828 0.813681 0.062 Uiso 1 1 calc R U
H25B H -0.056792 0.270626 0.792329 0.062 Uiso 1 1 calc R U
N1 N 0.19467(16) 0.30871(16) 0.81784(9) 0.0490(3) Uani 1 1 d . .
H1A H 0.255130 0.308824 0.853853 0.059 Uiso 1 1 d R U
H1B H 0.181650 0.216894 0.819812 0.059 Uiso 1 1 d R U
N2 N 0.01805(15) 0.45986(17) 0.69030(9) 0.0518(4) Uani 1 1 d . .
H2A H -0.039788 0.453726 0.654732 0.062 Uiso 1 1 calc R U
H2B H 0.031191 0.552024 0.685285 0.062 Uiso 1 1 calc R U
O1 O 0.26670(11) 1.06383(12) 0.62665(7) 0.0452(3) Uani 1 1 d . .
H1C H 0.250489 1.111139 0.574682 0.054 Uiso 1 1 d R U
O2 O 0.31746(12) 0.86480(12) 0.58218(7) 0.0437(3) Uani 1 1 d . U
O3 O 0.47633(11) 0.67880(12) 0.59410(7) 0.0429(3) Uani 1 1 d . .
H3A H 0.492989 0.597998 0.584421 0.052 Uiso 1 1 d R U
O4 O 0.66131(12) 0.61193(13) 0.65610(7) 0.0455(3) Uani 1 1 d . .
O5 O 1.01290(12) 1.06572(13) 0.59723(8) 0.0515(3) Uani 1 1 d . .
O6 O 0.92472(12) 1.02051(13) 0.74944(8) 0.0479(3) Uani 1 1 d . .
O7 O 0.59972(12) 1.35608(12) 0.65189(8) 0.0428(3) Uani 1 1 d . .
H7A H 0.627902 1.426449 0.665366 0.051 Uiso 1 1 d R U
O8 O 0.83265(11) 1.30483(12) 0.64429(8) 0.0451(3) Uani 1 1 d . .
O9 O 0.27343(13) 0.72592(13) 0.78336(8) 0.0478(3) Uani 1 1 d . .
O10 O 0.19687(13) 0.66510(14) 0.93794(8) 0.0497(3) Uani 1 1 d . .
O11 O 0.38348(13) 0.42991(12) 0.87009(8) 0.0477(3) Uani 1 1 d . .
O12 O 0.59698(12) 0.36365(13) 0.87832(8) 0.0469(3) Uani 1 1 d . .
H12C H 0.586180 0.320148 0.840939 0.056 Uiso 1 1 d R U
O13 O 0.93844(12) 0.68864(13) 0.89193(8) 0.0491(3) Uani 1 1 d . .
H13A H 1.020947 0.710437 0.895793 0.059 Uiso 1 1 d R U
O14 O 0.87826(12) 0.85428(13) 0.96212(7) 0.0475(3) Uani 1 1 d . .
O15 O 0.54913(12) 1.11788(12) 0.86723(7) 0.0469(3) Uani 1 1 d . U
O16 O 0.72916(12) 1.05423(13) 0.93616(8) 0.0485(3) Uani 1 1 d . U
H16A H 0.732109 1.144787 0.926728 0.058 Uiso 1 1 d R U
O1W O 0.15597(12) 0.01627(13) 0.84159(8) 0.0481(3) Uani 1 1 d . .
H1WD H 0.129380 -0.055974 0.889280 0.058 Uiso 1 1 d R U
H1WC H 0.138840 -0.007244 0.797170 0.058 Uiso 1 1 d R U

loop_
_atom_site_aniso_label
_atom_site_aniso_U_11
_atom_site_aniso_U_22
_atom_site_aniso_U_33
_atom_site_aniso_U_23
_atom_site_aniso_U_13
_atom_site_aniso_U_12
C1 0.0394(8) 0.0312(8) 0.0434(8) 0.0045(6) -0.0117(7) 0.0044(7)
C2 0.0484(9) 0.0352(8) 0.0397(7) -0.0110(6) -0.0157(7) 0.0059(7)
C3 0.0419(8) 0.0421(9) 0.0431(8) -0.0137(7) -0.0125(7) 0.0107(7)
C4 0.0382(8) 0.0415(9) 0.0401(7) -0.0112(7) -0.0065(6) 0.0027(7)
C5 0.0430(8) 0.0356(8) 0.0386(7) -0.0099(6) -0.0090(7) -0.0013(7)
C6 0.0398(8) 0.0385(8) 0.0396(7) -0.0113(6) -0.0103(6) 0.0106(7)
C7 0.0414(8) 0.0465(9) 0.0395(8) -0.0122(7) -0.0115(7) 0.0093(7)
C8 0.0429(8) 0.0372(8) 0.0435(8) -0.0100(6) -0.0131(7) -0.0004(7)
C9 0.0384(8) 0.0404(9) 0.0350(8) 0.0025(6) 0.0032(6) -0.0097(7)
C10 0.0359(8) 0.0403(9) 0.0459(8) -0.0154(7) 0.0060(7) -0.0018(7)
C11 0.0496(9) 0.0394(9) 0.0424(8) -0.0117(7) -0.0088(7) 0.0135(8)
C12 0.0506(9) 0.0379(9) 0.0462(8) -0.0141(7) -0.0083(7) 0.0168(7)
C13 0.0550(9) 0.0400(9) 0.0413(8) -0.0122(7) -0.0128(7) 0.0143(8)
C14 0.0544(10) 0.0449(10) 0.0409(8) -0.0163(7) -0.0084(7) 0.0142(8)
C15 0.0426(8) 0.0364(9) 0.0393(8) -0.0056(6) 0.0093(7) 0.0028(7)
C16 0.0445(9) 0.0370(9) 0.0433(8) -0.0119(7) 0.0084(7) 0.0116(7)
C17 0.0534(9) 0.0416(9) 0.0420(9) -0.0111(7) -0.0120(8) 0.0148(8)
C18 0.0510(10) 0.0410(9) 0.0394(8) -0.0106(7) -0.0110(7) 0.0114(8)
C19 0.0481(9) 0.0416(9) 0.0426(8) -0.0060(7) -0.0021(7) 0.0064(7)
C20 0.0491(8) 0.0329(8) 0.0442(8) 0.0037(6) -0.0108(7) 0.0082(7)
C21 0.0514(9) 0.0495(10) 0.0420(8) 0.0067(7) -0.0074(8) 0.0076(8)
C22 0.0507(10) 0.0586(12) 0.0398(8) 0.0024(8) -0.0035(8) 0.0155(9)
C23 0.0506(9) 0.0522(11) 0.0528(9) -0.0178(8) -0.0082(8) 0.0118(8)
C24 0.0479(9) 0.0491(10) 0.0503(9) 0.0086(8) -0.0049(8) -0.0116(8)
C25 0.0428(8) 0.0529(11) 0.0552(9) -0.0159(8) -0.0064(8) 0.0078(8)
N1 0.0562(8) 0.0399(8) 0.0513(8) -0.0099(6) -0.0203(7) 0.0115(7)
N2 0.0493(8) 0.0543(9) 0.0487(8) -0.0180(7) -0.0049(7) 0.0161(7)
O1 0.0433(6) 0.0425(7) 0.0495(6) -0.0132(5) -0.0133(5) 0.0120(5)
O2 0.0456(6) 0.0402(6) 0.0448(6) -0.0127(5) -0.0111(5) 0.0074(5)
O3 0.0449(6) 0.0394(6) 0.0467(6) -0.0141(5) -0.0120(5) -0.0072(5)
O4 0.0486(6) 0.0403(6) 0.0478(6) -0.0142(5) -0.0124(5) 0.0095(5)
O5 0.0420(6) 0.0472(7) 0.0429(6) 0.0068(5) 0.0072(5) -0.0106(5)
O6 0.0454(6) 0.0500(7) 0.0484(6) -0.0146(5) -0.0134(5) 0.0091(5)
O7 0.0434(6) 0.0357(6) 0.0526(6) -0.0168(5) -0.0125(5) -0.0022(5)
O8 0.0368(5) 0.0424(7) 0.0496(6) -0.0167(5) 0.0067(5) -0.0023(5)
O9 0.0516(6) 0.0472(7) 0.0429(6) -0.0116(5) -0.0114(5) 0.0074(5)
O10 0.0493(6) 0.0535(7) 0.0455(6) -0.0167(5) -0.0096(5) 0.0138(6)
O11 0.0530(7) 0.0397(7) 0.0465(6) -0.0109(5) -0.0091(5) 0.0120(5)
O12 0.0484(6) 0.0415(6) 0.0511(6) -0.0147(5) -0.0136(5) 0.0130(5)
O13 0.0501(6) 0.0495(7) 0.0525(6) -0.0190(5) -0.0189(5) 0.0140(6)
O14 0.0512(6) 0.0438(7) 0.0452(6) -0.0091(5) -0.0151(5) 0.0137(5)
O15 0.0493(6) 0.0398(6) 0.0480(6) -0.0106(5) -0.0105(5) 0.0139(5)
O16 0.0497(6) 0.0453(7) 0.0489(6) -0.0132(5) -0.0119(5) 0.0115(5)
O1W 0.0485(6) 0.0454(7) 0.0527(6) -0.0148(5) -0.0183(5) 0.0110(5)

loop_
_atom_type_symbol
_atom_type_description
_atom_type_scat_dispersion_real
_atom_type_scat_dispersion_imag
_atom_type_scat_source
C C 0.0033 0.0016 'International Tables Vol C Tables 4.2.6.8 and 6.1.1.4'
H H 0.0000 0.0000 'International Tables Vol C Tables 4.2.6.8 and 6.1.1.4'
N N 0.0061 0.0033 'International Tables Vol C Tables 4.2.6.8 and 6.1.1.4'
O O 0.0106 0.0060 'International Tables Vol C Tables 4.2.6.8 and 6.1.1.4'

loop_
_geom_angle_atom_site_label_1
_geom_angle_atom_site_label_2
_geom_angle_atom_site_label_3
_geom_angle
C6 C1 C2 119.18(15)
C6 C1 C7 111.82(14)
C2 C1 C7 128.92(16)
C3 C2 C1 120.03(15)
C3 C2 C8 113.77(14)
C1 C2 C8 126.01(15)
C2 C3 C4 120.26(15)
C2 C3 H3 119.9
C4 C3 H3 119.9
C5 C4 C3 119.93(15)
C5 C4 C9 122.91(15)
C3 C4 C9 117.06(14)
C4 C5 C6 119.80(15)
C4 C5 C10 121.92(15)
C6 C5 C10 118.27(14)
C1 C6 C5 120.81(14)
C1 C6 H6 119.6
C5 C6 H6 119.6
O2 C7 O1 123.60(15)
O2 C7 C1 118.79(14)
O1 C7 C1 117.53(15)
O4 C8 O3 120.33(14)
O4 C8 C2 117.95(14)
O3 C8 C2 121.46(14)
O6 C9 O5 126.71(15)
O6 C9 C4 120.23(13)
O5 C9 C4 112.90(14)
O7 C10 O8 123.29(15)
O7 C10 C5 116.67(14)
O8 C10 C5 120.01(14)
C16 C11 C12 118.96(17)
C16 C11 C17 119.10(15)
C12 C11 C17 121.93(16)
C13 C12 C11 119.92(16)
C13 C12 C18 119.25(14)
C11 C12 C18 120.82(17)
C14 C13 C12 120.13(16)
C14 C13 H13 119.9
C12 C13 H13 119.9
C15 C14 C13 120.48(17)
C15 C14 C19 126.44(17)
C13 C14 C19 113.08(15)
C14 C15 C16 119.26(16)
C14 C15 C20 122.66(16)
C16 C15 C20 118.06(15)
C15 C16 C11 121.25(15)
C15 C16 H16 119.4
C11 C16 H16 119.4
O9 C17 O10 130.72(17)
O9 C17 C11 116.40(15)
O10 C17 C11 111.20(14)
O11 C18 O12 115.90(16)
O11 C18 C12 122.27(15)
O12 C18 C12 121.83(16)
O14 C19 O13 123.74(17)
O14 C19 C14 121.65(14)
O13 C19 C14 114.32(16)
O15 C20 O16 120.22(15)
O15 C20 C15 114.05(16)
O16 C20 C15 125.44(14)
C22 C21 H21A 109.5
C22 C21 H21B 109.5
H21A C21 H21B 109.5
C22 C21 H21C 109.5
H21A C21 H21C 109.5
H21B C21 H21C 109.5
N2 C22 C23 116.94(16)
N2 C22 C21 111.57(14)
C23 C22 C21 108.21(15)
N2 C22 H22 106.5
C23 C22 H22 106.5
C21 C22 H22 106.5
C22 C23 N1 104.68(14)
C22 C23 H23A 110.8
N1 C23 H23A 110.8
C22 C23 H23B 110.8
N1 C23 H23B 110.8
H23A C23 H23B 108.9
N1 C24 C25 107.54(15)
N1 C24 H24A 110.2
C25 C24 H24A 110.2
N1 C24 H24B 110.2
C25 C24 H24B 110.2
H24A C24 H24B 108.5
C24 C25 N2 115.13(14)
C24 C25 H25A 108.5
N2 C25 H25A 108.5
C24 C25 H25B 108.5
N2 C25 H25B 108.5
H25A C25 H25B 107.5
C24 N1 C23 112.13(14)
C24 N1 H1A 109.2
C23 N1 H1A 108.9
C24 N1 H1B 109.3
C23 N1 H1B 109.4
H1A N1 H1B 107.9
C22 N2 C25 100.99(13)
C22 N2 H2A 111.6
C25 N2 H2A 111.6
C22 N2 H2B 111.6
C25 N2 H2B 111.6
H2A N2 H2B 109.4
C7 O1 H1C 106.4
C8 O3 H3A 107.1
C10 O7 H7A 107.2
C18 O12 H12C 107.8
C19 O13 H13A 107.6
C20 O16 H16A 109.3
H1WD O1W H1WC 106.0

loop_
_geom_bond_atom_site_label_1
_geom_bond_atom_site_label_2
_geom_bond_distance
C1 C6 1.389(2)
C1 C2 1.408(2)
C1 C7 1.501(2)
C2 C3 1.378(2)
C2 C8 1.507(2)
C3 C4 1.404(2)
C3 H3 0.9300
C4 C5 1.383(2)
C4 C9 1.509(2)
C5 C6 1.392(2)
C5 C10 1.502(2)
C6 H6 0.9300
C7 O2 1.267(2)
C7 O1 1.2949(18)
C8 O4 1.2323(19)
C8 O3 1.3033(19)
C9 O6 1.235(2)
C9 O5 1.2831(17)
C10 O7 1.2804(19)
C10 O8 1.283(2)
C11 C16 1.396(2)
C11 C12 1.400(2)
C11 C17 1.498(2)
C12 C13 1.400(2)
C12 C18 1.498(2)
C13 C14 1.391(2)
C13 H13 0.9300
C14 C15 1.388(2)
C14 C19 1.522(3)
C15 C16 1.394(3)
C15 C20 1.502(2)
C16 H16 0.9300
C17 O9 1.232(2)
C17 O10 1.254(2)
C18 O11 1.234(2)
C18 O12 1.296(2)
C19 O14 1.234(2)
C19 O13 1.2741(19)
C20 O15 1.2630(19)
C20 O16 1.292(2)
C21 C22 1.493(2)
C21 H21A 0.9600
C21 H21B 0.9600
C21 H21C 0.9600
C22 N2 1.461(2)
C22 C23 1.480(3)
C22 H22 0.9800
C23 N1 1.500(2)
C23 H23A 0.9700
C23 H23B 0.9700
C24 N1 1.484(2)
C24 C25 1.496(3)
C24 H24A 0.9700
C24 H24B 0.9700
C25 N2 1.535(2)
C25 H25A 0.9700
C25 H25B 0.9700
N1 H1A 0.9000
N1 H1B 0.9000
N2 H2A 0.8900
N2 H2B 0.8900
O1 H1C 0.8500
O3 H3A 0.8499
O7 H7A 0.8501
O12 H12C 0.8500
O13 H13A 0.8500
O16 H16A 0.8500
O1W H1WD 0.8500
O1W H1WC 0.8500

loop_
_geom_torsion_atom_site_label_1
_geom_torsion_atom_site_label_2
_geom_torsion_atom_site_label_3
_geom_torsion_atom_site_label_4
_geom_torsion
C6 C1 C2 C3 -0.1(2)
C7 C1 C2 C3 176.36(14)
C6 C1 C2 C8 -174.68(14)
C7 C1 C2 C8 1.8(3)
C1 C2 C3 C4 0.0(2)
C8 C2 C3 C4 175.26(13)
C2 C3 C4 C5 0.1(2)
C2 C3 C4 C9 176.53(13)
C3 C4 C5 C6 -0.2(2)
C9 C4 C5 C6 -176.37(13)
C3 C4 C5 C10 -178.66(14)
C9 C4 C5 C10 5.1(2)
C2 C1 C6 C5 0.0(2)
C7 C1 C6 C5 -177.00(13)
C4 C5 C6 C1 0.1(2)
C10 C5 C6 C1 178.67(13)
C6 C1 C7 O2 160.56(14)
C2 C1 C7 O2 -16.1(2)
C6 C1 C7 O1 -16.32(19)
C2 C1 C7 O1 167.03(15)
C3 C2 C8 O4 22.3(2)
C1 C2 C8 O4 -162.84(14)
C3 C2 C8 O3 -163.55(13)
C1 C2 C8 O3 11.3(2)
C5 C4 C9 O6 78.0(2)
C3 C4 C9 O6 -98.33(19)
C5 C4 C9 O5 -97.83(18)
C3 C4 C9 O5 85.85(18)
C4 C5 C10 O7 -172.37(14)
C6 C5 C10 O7 9.1(2)
C4 C5 C10 O8 9.4(2)
C6 C5 C10 O8 -169.16(14)
C16 C11 C12 C13 0.8(2)
C17 C11 C12 C13 -177.82(14)
C16 C11 C12 C18 179.44(14)
C17 C11 C12 C18 0.8(2)
C11 C12 C13 C14 -0.6(2)
C18 C12 C13 C14 -179.21(13)
C12 C13 C14 C15 0.0(2)
C12 C13 C14 C19 179.60(14)
C13 C14 C15 C16 0.4(2)
C19 C14 C15 C16 -179.18(15)
C13 C14 C15 C20 -177.92(14)
C19 C14 C15 C20 2.5(2)
C14 C15 C16 C11 -0.2(2)
C20 C15 C16 C11 178.26(13)
C12 C11 C16 C15 -0.5(2)
C17 C11 C16 C15 178.23(14)
C16 C11 C17 O9 88.19(19)
C12 C11 C17 O9 -93.2(2)
C16 C11 C17 O10 -78.64(19)
C12 C11 C17 O10 100.01(18)
C13 C12 C18 O11 175.30(15)
C11 C12 C18 O11 -3.3(2)
C13 C12 C18 O12 -5.0(2)
C11 C12 C18 O12 176.37(14)
C15 C14 C19 O14 29.7(3)
C13 C14 C19 O14 -149.92(16)
C15 C14 C19 O13 -156.28(15)
C13 C14 C19 O13 24.1(2)
C14 C15 C20 O15 162.82(14)
C16 C15 C20 O15 -15.5(2)
C14 C15 C20 O16 -23.4(2)
C16 C15 C20 O16 158.27(15)
N2 C22 C23 N1 65.47(19)
C21 C22 C23 N1 -167.57(15)
N1 C24 C25 N2 -58.1(2)
C25 C24 N1 C23 57.09(18)
C22 C23 N1 C24 -58.49(18)
C23 C22 N2 C25 -62.71(19)
C21 C22 N2 C25 172.00(17)
C24 C25 N2 C22 57.7(2)
